data_4512300
loop_
_publ_author_name
'Buist, Amanda R.'
'Kennedy, Alan R.'

_publ_section_title
;
 Ionic Cocrystals of Pharmaceutical Compounds: Sodium Complexes of
 Carbamazepine
;
_journal_issue 12
_journal_name_full 'Crystal Growth &amp; Design'
_journal_page_first 6508
_journal_paper_doi 10.1021/cg501400n
_journal_volume 14
_journal_year 2014
_chemical_formula_sum 'C75 H60 I3 N10 Na O5'
_chemical_formula_weight 1585.02
_chemical_name_systematic
;
 ?
;
_space_group_IT_number 14
_symmetry_cell_setting monoclinic
_symmetry_space_group_name_Hall '-P 2yn'
_symmetry_space_group_name_H-M 'P 1 21/n 1'
_atom_sites_solution_hydrogens geom
_atom_sites_solution_primary direct
_atom_sites_solution_secondary difmap
_audit_creation_method SHELXL-97
_cell_angle_alpha 90.00
_cell_angle_beta 91.165(3)
_cell_angle_gamma 90.00
_cell_formula_units_Z 4
_cell_length_a 16.1230(6)
_cell_length_b 11.2270(4)
_cell_length_c 36.8726(16)
_cell_measurement_reflns_used 5886
_cell_measurement_temperature 153(2)
_cell_measurement_theta_max 27.5129
_cell_measurement_theta_min 3.0086
_cell_volume 6673.0(4)
_computing_structure_refinement 'SHELXL-97 (Sheldrick, 2008)'
_diffrn_ambient_temperature 153(2)
_diffrn_measured_fraction_theta_full 0.972
_diffrn_measured_fraction_theta_max 0.913
_diffrn_measurement_device_type 'Oxford Diffraction Xcalibur E'
_diffrn_measurement_method 'omega scans'
_diffrn_radiation_monochromator graphite
_diffrn_radiation_source 'fine-focus sealed tube'
_diffrn_radiation_type MoK\a
_diffrn_radiation_wavelength 0.71073
_diffrn_reflns_av_R_equivalents 0.0732
_diffrn_reflns_av_sigmaI/netI 0.1288
_diffrn_reflns_limit_h_max 19
_diffrn_reflns_limit_h_min -18
_diffrn_reflns_limit_k_max 14
_diffrn_reflns_limit_k_min -13
_diffrn_reflns_limit_l_max 41
_diffrn_reflns_limit_l_min -45
_diffrn_reflns_number 32950
_diffrn_reflns_theta_full 26.00
_diffrn_reflns_theta_max 27.00
_diffrn_reflns_theta_min 3.01
_exptl_absorpt_coefficient_mu 1.472
_exptl_absorpt_correction_T_max 1.00000
_exptl_absorpt_correction_T_min 0.94917
_exptl_absorpt_correction_type multi-scan
_exptl_absorpt_process_details
;
CrysAlisPro, Oxford Diffraction Ltd.,
Version 1.171.34.40 (release 27-08-2010 CrysAlis171 .NET)
(compiled Aug 27 2010,11:50:40)
Empirical absorption correction using spherical harmonics,
 implemented in SCALE3 ABSPACK scaling algorithm.
;
_exptl_crystal_colour brown-red
_exptl_crystal_density_diffrn 1.578
_exptl_crystal_density_method 'not measured'
_exptl_crystal_description fragment
_exptl_crystal_F_000 3160
_exptl_crystal_size_max 0.18
_exptl_crystal_size_mid 0.15
_exptl_crystal_size_min 0.12
_refine_diff_density_max 0.646
_refine_diff_density_min -0.750
_refine_diff_density_rms 0.118
_refine_ls_extinction_method none
_refine_ls_goodness_of_fit_ref 1.030
_refine_ls_hydrogen_treatment mixed
_refine_ls_matrix_type full
_refine_ls_number_parameters 877
_refine_ls_number_reflns 13309
_refine_ls_number_restraints 10
_refine_ls_restrained_S_all 1.029
_refine_ls_R_factor_all 0.1455
_refine_ls_R_factor_gt 0.0612
_refine_ls_shift/su_max 0.001
_refine_ls_shift/su_mean 0.000
_refine_ls_structure_factor_coef Fsqd
_refine_ls_weighting_details 'calc w=1/[\s^2^(Fo^2^)+(0.0245P)^2^+0.0000P] where P=(Fo^2^+2Fc^2^)/3'
_refine_ls_weighting_scheme calc
_refine_ls_wR_factor_gt 0.0801
_refine_ls_wR_factor_ref 0.1019
_reflns_number_gt 7205
_reflns_number_total 13309
_reflns_threshold_expression I>2\s(I)
_cod_data_source_file cg501400n_si_002.cif
_cod_data_source_block cbz_rbr_nai
_cod_depositor_comments 'Adding full bibliography for 4512299--4512304.cif.'
_cod_original_sg_symbol_H-M P21/n
_cod_database_code 4512300

loop_
_symmetry_equiv_pos_as_xyz
'x, y, z'
'-x+1/2, y+1/2, -z+1/2'
'-x, -y, -z'
'x-1/2, -y-1/2, z-1/2'

loop_
_atom_site_label
_atom_site_type_symbol
_atom_site_fract_x
_atom_site_fract_y
_atom_site_fract_z
_atom_site_U_iso_or_equiv
_atom_site_adp_type
_atom_site_occupancy
_atom_site_symmetry_multiplicity
_atom_site_calc_flag
_atom_site_refinement_flags
Na1 Na 0.02420(12) 0.72002(18) 0.09867(6) 0.0246(6) Uani 1 1 d .
I1 I 0.56145(3) 0.14593(4) 0.131238(12) 0.03559(12) Uani 1 1 d .
I2 I 0.65428(3) 0.03374(4) 0.191394(13) 0.04844(15) Uani 1 1 d .
I3 I 0.46959(3) 0.24651(4) 0.069968(13) 0.04456(14) Uani 1 1 d .
O1 O 0.1656(2) 0.7048(3) 0.07987(10) 0.0219(9) Uani 1 1 d .
O2 O -0.0047(2) 0.7691(3) 0.03636(10) 0.0225(9) Uani 1 1 d .
O3 O -0.1167(2) 0.6794(3) 0.10316(11) 0.0302(11) Uani 1 1 d .
O4 O 0.0556(2) 0.5618(3) 0.13769(10) 0.0254(10) Uani 1 1 d .
O5 O 0.0567(3) 0.8698(3) 0.13935(11) 0.0326(11) Uani 1 1 d .
N1 N 0.3062(3) 0.6892(4) 0.08278(13) 0.0227(12) Uani 1 1 d .
N2 N 0.2250(3) 0.6190(5) 0.12916(15) 0.0290(13) Uani 1 1 d D
H1N H 0.269(2) 0.580(4) 0.1362(14) 0.035 Uiso 1 1 d D
H2N H 0.1729(12) 0.604(5) 0.1338(14) 0.035 Uiso 1 1 d D
N3 N 0.0454(3) 0.4065(4) 0.17709(12) 0.0217(12) Uani 1 1 d .
N4 N -0.0710(3) 0.5038(5) 0.15503(15) 0.0331(14) Uani 1 1 d D
H3N H -0.102(3) 0.458(4) 0.1686(13) 0.040 Uiso 1 1 d D
H4N H -0.094(3) 0.558(4) 0.1407(13) 0.040 Uiso 1 1 d D
N5 N -0.2565(3) 0.7019(4) 0.10146(13) 0.0250(12) Uani 1 1 d .
N6 N -0.1782(3) 0.7440(5) 0.05122(15) 0.0365(14) Uani 1 1 d D
H5N H -0.221(2) 0.761(5) 0.0370(13) 0.044 Uiso 1 1 d D
H6N H -0.1306(18) 0.755(5) 0.0405(14) 0.044 Uiso 1 1 d D
N7 N 0.0100(3) 0.8187(4) -0.02274(13) 0.0208(11) Uani 1 1 d .
N8 N 0.1194(3) 0.8384(4) 0.01821(13) 0.0229(12) Uani 1 1 d D
H7N H 0.151(3) 0.849(5) -0.0006(9) 0.028 Uiso 1 1 d D
H8N H 0.141(3) 0.819(5) 0.0394(7) 0.028 Uiso 1 1 d D
N9 N 0.1463(3) 0.9026(4) 0.18700(14) 0.0303(13) Uani 1 1 d .
N10 N 0.1867(3) 0.9364(5) 0.12787(15) 0.0341(14) Uani 1 1 d D
H9N H 0.2374(15) 0.948(5) 0.1364(15) 0.041 Uiso 1 1 d D
H10N H 0.173(3) 0.927(5) 0.1048(5) 0.041 Uiso 1 1 d D
C1 C 0.3583(3) 0.9348(5) 0.07926(17) 0.0312(16) Uani 1 1 d .
H1 H 0.3455 1.0174 0.0789 0.037 Uiso 1 1 calc R
C2 C 0.3972(3) 0.8939(5) 0.10941(17) 0.0296(16) Uani 1 1 d .
H2 H 0.4090 0.9512 0.1277 0.035 Uiso 1 1 calc R
C3 C 0.4232(3) 0.7729(5) 0.11725(16) 0.0251(15) Uani 1 1 d .
C4 C 0.3817(3) 0.6729(5) 0.10398(15) 0.0193(14) Uani 1 1 d .
C5 C 0.3132(3) 0.7475(5) 0.04814(16) 0.0208(14) Uani 1 1 d .
C6 C 0.3336(3) 0.8680(5) 0.04731(17) 0.0263(15) Uani 1 1 d .
C7 C 0.4921(3) 0.7532(6) 0.14063(16) 0.0300(16) Uani 1 1 d .
H7 H 0.5207 0.8194 0.1510 0.036 Uiso 1 1 calc R
C8 C 0.5185(4) 0.6399(6) 0.14864(16) 0.0312(16) Uani 1 1 d .
H8 H 0.5649 0.6284 0.1646 0.037 Uiso 1 1 calc R
C9 C 0.4785(4) 0.5435(6) 0.13384(16) 0.0322(16) Uani 1 1 d .
H9 H 0.4980 0.4654 0.1391 0.039 Uiso 1 1 calc R
C10 C 0.4105(3) 0.5587(5) 0.11153(16) 0.0287(16) Uani 1 1 d .
H10 H 0.3831 0.4915 0.1012 0.034 Uiso 1 1 calc R
C11 C 0.3336(3) 0.9231(5) 0.01300(17) 0.0288(16) Uani 1 1 d .
H11 H 0.3461 1.0056 0.0115 0.035 Uiso 1 1 calc R
C12 C 0.3162(3) 0.8610(6) -0.01827(18) 0.0347(17) Uani 1 1 d .
H12 H 0.3161 0.9006 -0.0410 0.042 Uiso 1 1 calc R
C13 C 0.2987(3) 0.7405(6) -0.01648(17) 0.0339(16) Uani 1 1 d .
H13 H 0.2876 0.6967 -0.0381 0.041 Uiso 1 1 calc R
C14 C 0.2976(3) 0.6849(5) 0.01654(17) 0.0286(16) Uani 1 1 d .
H14 H 0.2860 0.6020 0.0177 0.034 Uiso 1 1 calc R
C15 C 0.2299(3) 0.6715(5) 0.09652(16) 0.0216(14) Uani 1 1 d .
C16 C -0.0060(3) 0.3168(5) 0.19278(16) 0.0239(15) Uani 1 1 d .
C17 C -0.0180(3) 0.2086(5) 0.17466(16) 0.0238(15) Uani 1 1 d .
C18 C 0.0257(4) 0.1765(5) 0.14218(15) 0.0251(15) Uani 1 1 d .
H18 H -0.0023 0.1220 0.1265 0.030 Uiso 1 1 calc R
C26 C -0.0744(3) 0.1286(5) 0.18968(16) 0.0287(16) Uani 1 1 d .
H26 H -0.0843 0.0547 0.1778 0.034 Uiso 1 1 calc R
C19 C 0.1006(3) 0.2134(5) 0.13126(16) 0.0278(15) Uani 1 1 d .
H19 H 0.1177 0.1849 0.1083 0.033 Uiso 1 1 calc R
C27 C -0.1159(3) 0.1531(6) 0.22086(17) 0.0328(16) Uani 1 1 d .
H27 H -0.1545 0.0974 0.2301 0.039 Uiso 1 1 calc R
C20 C 0.1582(3) 0.2914(5) 0.15037(15) 0.0225(14) Uani 1 1 d .
C28 C -0.1014(4) 0.2590(6) 0.23879(16) 0.0330(16) Uani 1 1 d .
H28 H -0.1291 0.2760 0.2607 0.040 Uiso 1 1 calc R
C29 C -0.0452(4) 0.3418(5) 0.22449(16) 0.0287(15) Uani 1 1 d .
H29 H -0.0344 0.4146 0.2368 0.034 Uiso 1 1 calc R
C21 C 0.1326(3) 0.3803(5) 0.17406(15) 0.0200(14) Uani 1 1 d .
C22 C 0.2437(4) 0.2738(5) 0.14665(16) 0.0291(16) Uani 1 1 d .
H22 H 0.2626 0.2164 0.1298 0.035 Uiso 1 1 calc R
C23 C 0.3012(4) 0.3381(6) 0.16700(18) 0.0352(17) Uani 1 1 d .
H23 H 0.3589 0.3247 0.1643 0.042 Uiso 1 1 calc R
C24 C 0.2734(4) 0.4221(6) 0.19134(17) 0.0339(17) Uani 1 1 d .
H24 H 0.3125 0.4651 0.2059 0.041 Uiso 1 1 calc R
C25 C 0.1893(4) 0.4444(5) 0.19487(16) 0.0292(15) Uani 1 1 d .
H25 H 0.1709 0.5032 0.2114 0.035 Uiso 1 1 calc R
C30 C 0.0115(3) 0.4942(5) 0.15568(15) 0.0209(14) Uani 1 1 d .
C36 C -0.2643(3) 0.6358(5) 0.13452(16) 0.0250(15) Uani 1 1 d .
C35 C -0.2918(3) 0.5180(5) 0.13332(17) 0.0262(15) Uani 1 1 d .
C34 C -0.3237(4) 0.4619(5) 0.10054(18) 0.0346(17) Uani 1 1 d .
H34 H -0.3191 0.3776 0.0997 0.042 Uiso 1 1 calc R
C33 C -0.3592(4) 0.5136(6) 0.07109(18) 0.0343(17) Uani 1 1 d .
H33 H -0.3757 0.4605 0.0522 0.041 Uiso 1 1 calc R
C32 C -0.3758(4) 0.6385(6) 0.06402(17) 0.0308(16) Uani 1 1 d .
C31 C -0.3319(3) 0.7303(5) 0.08109(16) 0.0253(15) Uani 1 1 d .
C37 C -0.2411(3) 0.6887(6) 0.16688(17) 0.0305(16) Uani 1 1 d .
H37 H -0.2248 0.7700 0.1672 0.037 Uiso 1 1 calc R
C38 C -0.2413(4) 0.6243(6) 0.19878(18) 0.0395(18) Uani 1 1 d .
H38 H -0.2243 0.6603 0.2210 0.047 Uiso 1 1 calc R
C39 C -0.2668(4) 0.5056(6) 0.19791(19) 0.0385(18) Uani 1 1 d .
H39 H -0.2674 0.4608 0.2198 0.046 Uiso 1 1 calc R
C40 C -0.2910(3) 0.4534(5) 0.16604(18) 0.0326(16) Uani 1 1 d .
H40 H -0.3076 0.3722 0.1659 0.039 Uiso 1 1 calc R
C43 C -0.4218(3) 0.8747(6) 0.05487(18) 0.0365(18) Uani 1 1 d .
H43 H -0.4384 0.9555 0.0524 0.044 Uiso 1 1 calc R
C44 C -0.3560(4) 0.8467(6) 0.07728(17) 0.0330(16) Uani 1 1 d .
H44 H -0.3271 0.9077 0.0901 0.040 Uiso 1 1 calc R
C42 C -0.4640(4) 0.7878(6) 0.03593(17) 0.0373(18) Uani 1 1 d .
H42 H -0.5086 0.8083 0.0199 0.045 Uiso 1 1 calc R
C41 C -0.4411(4) 0.6709(6) 0.04053(17) 0.0367(17) Uani 1 1 d .
H41 H -0.4703 0.6107 0.0274 0.044 Uiso 1 1 calc R
C45 C -0.1805(4) 0.7067(5) 0.08582(19) 0.0298(16) Uani 1 1 d .
C51 C 0.0657(3) 0.8341(5) -0.05244(15) 0.0208(14) Uani 1 1 d .
C50 C 0.0986(3) 0.7336(5) -0.06893(16) 0.0257(15) Uani 1 1 d .
C49 C 0.0763(4) 0.6118(5) -0.05855(16) 0.0308(16) Uani 1 1 d .
H49 H 0.1186 0.5533 -0.0605 0.037 Uiso 1 1 calc R
C47 C -0.0710(4) 0.6463(5) -0.04206(15) 0.0257(15) Uani 1 1 d .
C48 C 0.0036(4) 0.5745(5) -0.04671(16) 0.0334(17) Uani 1 1 d .
H48 H -0.0003 0.4925 -0.0406 0.040 Uiso 1 1 calc R
C46 C -0.0684(3) 0.7661(5) -0.03223(15) 0.0193(14) Uani 1 1 d .
C56 C -0.1404(4) 0.8340(5) -0.03111(15) 0.0274(15) Uani 1 1 d .
H56 H -0.1376 0.9162 -0.0251 0.033 Uiso 1 1 calc R
C57 C -0.2162(4) 0.7813(5) -0.03885(16) 0.0301(16) Uani 1 1 d .
H57 H -0.2655 0.8276 -0.0381 0.036 Uiso 1 1 calc R
C58 C -0.2209(4) 0.6628(6) -0.04758(17) 0.0380(18) Uani 1 1 d .
H58 H -0.2732 0.6270 -0.0526 0.046 Uiso 1 1 calc R
C59 C -0.1488(4) 0.5948(5) -0.04905(16) 0.0361(17) Uani 1 1 d .
H59 H -0.1525 0.5125 -0.0549 0.043 Uiso 1 1 calc R
C52 C 0.0873(3) 0.9488(5) -0.06325(15) 0.0260(15) Uani 1 1 d .
H52 H 0.0634 1.0163 -0.0520 0.031 Uiso 1 1 calc R
C53 C 0.1444(4) 0.9630(6) -0.09061(17) 0.0340(17) Uani 1 1 d .
H53 H 0.1591 1.0408 -0.0983 0.041 Uiso 1 1 calc R
C54 C 0.1798(3) 0.8655(6) -0.10671(16) 0.0343(17) Uani 1 1 d .
H54 H 0.2201 0.8762 -0.1249 0.041 Uiso 1 1 calc R
C55 C 0.1570(3) 0.7526(6) -0.09651(16) 0.0338(16) Uani 1 1 d .
H55 H 0.1810 0.6859 -0.1082 0.041 Uiso 1 1 calc R
C60 C 0.0405(3) 0.8055(4) 0.01180(17) 0.0182(14) Uani 1 1 d .
C66 C 0.2280(3) 0.9350(5) 0.20017(16) 0.0289(16) Uani 1 1 d .
C65 C 0.2406(4) 1.0475(5) 0.21565(17) 0.0306(16) Uani 1 1 d .
C64 C 0.1723(4) 1.1212(5) 0.22766(16) 0.0333(17) Uani 1 1 d .
H64 H 0.1816 1.2047 0.2278 0.040 Uiso 1 1 calc R
C63 C 0.0978(4) 1.0847(5) 0.23859(16) 0.0301(16) Uani 1 1 d .
H63 H 0.0626 1.1451 0.2476 0.036 Uiso 1 1 calc R
C61 C 0.0843(4) 0.8764(5) 0.21320(16) 0.0253(15) Uani 1 1 d .
C62 C 0.0635(3) 0.9640(6) 0.23848(16) 0.0272(15) Uani 1 1 d .
C71 C 0.0027(4) 0.9342(6) 0.26345(17) 0.0380(17) Uani 1 1 d .
H71 H -0.0135 0.9919 0.2808 0.046 Uiso 1 1 calc R
C72 C -0.0341(4) 0.8242(6) 0.26360(19) 0.0443(19) Uani 1 1 d .
H72 H -0.0740 0.8056 0.2813 0.053 Uiso 1 1 calc R
C73 C -0.0128(4) 0.7405(6) 0.23796(19) 0.0412(18) Uani 1 1 d .
H73 H -0.0397 0.6652 0.2374 0.049 Uiso 1 1 calc R
C74 C 0.0467(4) 0.7662(5) 0.21354(17) 0.0333(16) Uani 1 1 d .
H74 H 0.0625 0.7074 0.1965 0.040 Uiso 1 1 calc R
C70 C 0.3227(4) 1.0850(6) 0.22149(16) 0.0357(17) Uani 1 1 d .
H70 H 0.3329 1.1637 0.2300 0.043 Uiso 1 1 calc R
C69 C 0.3889(4) 1.0107(6) 0.21527(17) 0.0439(19) Uani 1 1 d .
H69 H 0.4442 1.0383 0.2188 0.053 Uiso 1 1 calc R
C68 C 0.3732(4) 0.8941(7) 0.20374(17) 0.0452(19) Uani 1 1 d .
H68 H 0.4179 0.8396 0.2016 0.054 Uiso 1 1 calc R
C67 C 0.2928(4) 0.8575(6) 0.19541(17) 0.0388(17) Uani 1 1 d .
H67 H 0.2827 0.7794 0.1865 0.047 Uiso 1 1 calc R
C75 C 0.1254(4) 0.9004(5) 0.15058(18) 0.0320(16) Uani 1 1 d .

loop_
_atom_site_aniso_label
_atom_site_aniso_U_11
_atom_site_aniso_U_22
_atom_site_aniso_U_33
_atom_site_aniso_U_23
_atom_site_aniso_U_13
_atom_site_aniso_U_12
Na1 0.0215(13) 0.0255(14) 0.0267(15) 0.0026(11) 0.0007(10) 0.0016(10)
I1 0.0331(3) 0.0283(2) 0.0454(3) -0.0065(2) 0.0025(2) -0.0069(2)
I2 0.0424(3) 0.0549(3) 0.0480(3) 0.0050(3) 0.0002(2) -0.0022(2)
I3 0.0432(3) 0.0325(3) 0.0577(4) -0.0016(2) -0.0065(2) -0.0030(2)
O1 0.020(2) 0.022(2) 0.023(3) 0.0031(18) -0.0012(18) 0.0012(18)
O2 0.016(2) 0.032(3) 0.019(2) 0.0008(19) -0.0003(18) -0.0013(18)
O3 0.018(2) 0.038(3) 0.035(3) 0.013(2) 0.001(2) -0.0006(19)
O4 0.020(2) 0.027(2) 0.030(3) 0.008(2) -0.0006(19) 0.0004(19)
O5 0.031(3) 0.031(3) 0.036(3) -0.006(2) -0.005(2) 0.000(2)
N1 0.014(3) 0.029(3) 0.025(3) 0.007(2) -0.003(2) -0.004(2)
N2 0.014(3) 0.038(3) 0.034(4) 0.014(3) 0.000(3) 0.001(2)
N3 0.017(3) 0.019(3) 0.030(3) 0.006(2) 0.006(2) 0.000(2)
N4 0.023(3) 0.031(4) 0.046(4) 0.021(3) 0.009(3) 0.005(2)
N5 0.014(3) 0.034(3) 0.027(3) 0.006(2) 0.001(2) 0.004(2)
N6 0.022(3) 0.060(4) 0.028(4) 0.015(3) 0.004(3) -0.007(3)
N7 0.023(3) 0.018(3) 0.022(3) 0.003(2) 0.001(2) 0.000(2)
N8 0.021(3) 0.030(3) 0.018(3) 0.001(3) 0.001(2) -0.003(2)
N9 0.033(3) 0.033(3) 0.025(4) -0.006(3) 0.002(3) -0.004(2)
N10 0.037(4) 0.042(4) 0.024(4) 0.003(3) -0.002(3) -0.007(3)
C1 0.032(4) 0.016(3) 0.046(5) -0.002(3) 0.008(3) -0.003(3)
C2 0.029(4) 0.024(4) 0.036(5) -0.007(3) -0.003(3) -0.008(3)
C3 0.017(3) 0.024(4) 0.034(4) 0.001(3) 0.001(3) -0.001(3)
C4 0.011(3) 0.030(4) 0.017(4) 0.002(3) 0.000(3) -0.003(3)
C5 0.014(3) 0.028(4) 0.021(4) 0.007(3) 0.003(3) 0.002(3)
C6 0.018(3) 0.026(4) 0.035(4) 0.006(3) 0.004(3) 0.002(3)
C7 0.019(3) 0.037(4) 0.035(4) -0.008(3) 0.007(3) -0.009(3)
C8 0.024(4) 0.044(4) 0.026(4) 0.009(3) 0.000(3) 0.005(3)
C9 0.030(4) 0.030(4) 0.037(5) 0.006(3) 0.008(3) 0.003(3)
C10 0.018(3) 0.026(4) 0.041(4) -0.001(3) 0.001(3) 0.004(3)
C11 0.026(4) 0.023(4) 0.038(5) 0.014(3) 0.007(3) -0.004(3)
C12 0.028(4) 0.046(5) 0.030(4) 0.018(4) 0.005(3) 0.008(3)
C13 0.031(4) 0.043(4) 0.029(4) -0.001(4) 0.008(3) 0.008(3)
C14 0.020(4) 0.030(4) 0.036(5) -0.002(3) 0.005(3) 0.007(3)
C15 0.021(4) 0.014(3) 0.029(4) -0.005(3) 0.003(3) 0.001(3)
C16 0.018(3) 0.032(4) 0.022(4) 0.010(3) -0.003(3) -0.005(3)
C17 0.017(3) 0.026(4) 0.027(4) 0.003(3) 0.000(3) -0.003(3)
C18 0.033(4) 0.021(4) 0.021(4) 0.000(3) -0.007(3) 0.004(3)
C26 0.029(4) 0.028(4) 0.029(4) 0.005(3) -0.004(3) -0.004(3)
C19 0.025(4) 0.033(4) 0.026(4) 0.001(3) -0.003(3) 0.001(3)
C27 0.022(4) 0.039(4) 0.038(5) 0.013(4) -0.001(3) -0.013(3)
C20 0.021(3) 0.026(4) 0.021(4) 0.008(3) 0.001(3) -0.001(3)
C28 0.032(4) 0.040(4) 0.028(4) 0.006(3) 0.008(3) -0.003(3)
C29 0.034(4) 0.024(4) 0.028(4) 0.002(3) -0.005(3) 0.003(3)
C21 0.024(4) 0.020(3) 0.016(4) 0.008(3) 0.000(3) -0.005(3)
C22 0.031(4) 0.034(4) 0.023(4) 0.004(3) 0.001(3) 0.007(3)
C23 0.024(4) 0.037(4) 0.045(5) 0.012(4) -0.002(3) 0.002(3)
C24 0.026(4) 0.041(4) 0.034(4) 0.018(3) -0.009(3) -0.013(3)
C25 0.037(4) 0.024(4) 0.027(4) -0.001(3) 0.003(3) -0.004(3)
C30 0.022(4) 0.019(3) 0.022(4) 0.001(3) 0.001(3) 0.001(3)
C36 0.015(3) 0.036(4) 0.024(4) 0.012(3) 0.010(3) 0.008(3)
C35 0.021(4) 0.027(4) 0.031(4) -0.001(3) 0.008(3) 0.004(3)
C34 0.034(4) 0.022(4) 0.048(5) -0.002(4) 0.011(3) -0.001(3)
C33 0.026(4) 0.035(4) 0.042(5) -0.008(4) 0.001(3) -0.003(3)
C32 0.025(4) 0.030(4) 0.038(4) 0.004(3) 0.007(3) 0.004(3)
C31 0.019(3) 0.037(4) 0.020(4) 0.004(3) -0.001(3) -0.003(3)
C37 0.030(4) 0.037(4) 0.025(4) 0.008(3) 0.006(3) 0.009(3)
C38 0.038(4) 0.055(5) 0.026(5) -0.004(4) 0.007(3) 0.005(4)
C39 0.033(4) 0.044(5) 0.039(5) 0.010(4) 0.018(3) 0.008(3)
C40 0.035(4) 0.024(4) 0.040(5) 0.005(3) 0.011(3) 0.008(3)
C43 0.014(4) 0.043(5) 0.053(5) 0.006(4) 0.003(3) 0.011(3)
C44 0.025(4) 0.032(4) 0.043(5) 0.005(3) 0.009(3) -0.001(3)
C42 0.018(4) 0.055(5) 0.039(5) 0.009(4) 0.003(3) 0.006(3)
C41 0.026(4) 0.048(5) 0.036(5) -0.008(4) 0.004(3) 0.001(3)
C45 0.020(4) 0.023(4) 0.046(5) 0.001(3) 0.004(3) -0.004(3)
C51 0.016(3) 0.029(4) 0.018(4) 0.004(3) -0.001(3) -0.002(3)
C50 0.021(3) 0.031(4) 0.025(4) 0.001(3) -0.001(3) 0.010(3)
C49 0.034(4) 0.025(4) 0.034(4) -0.006(3) -0.002(3) 0.011(3)
C47 0.032(4) 0.024(3) 0.021(4) -0.004(3) -0.005(3) 0.000(3)
C48 0.039(4) 0.020(4) 0.041(5) -0.001(3) -0.001(3) 0.007(3)
C46 0.019(3) 0.019(3) 0.019(4) 0.002(3) 0.000(3) 0.001(3)
C56 0.034(4) 0.023(4) 0.026(4) 0.003(3) 0.003(3) -0.001(3)
C57 0.018(3) 0.040(4) 0.032(4) 0.008(3) -0.003(3) 0.007(3)
C58 0.025(4) 0.046(5) 0.042(5) 0.003(4) -0.005(3) -0.016(3)
C59 0.043(4) 0.023(4) 0.041(5) -0.005(3) -0.006(3) -0.004(3)
C52 0.026(4) 0.025(4) 0.027(4) -0.001(3) -0.001(3) -0.003(3)
C53 0.029(4) 0.038(4) 0.035(5) 0.008(3) 0.003(3) -0.009(3)
C54 0.013(3) 0.062(5) 0.028(4) 0.008(4) 0.004(3) -0.011(3)
C55 0.021(4) 0.056(5) 0.025(4) -0.006(4) 0.000(3) 0.011(3)
C60 0.021(3) 0.006(3) 0.028(4) 0.002(3) 0.002(3) 0.005(2)
C66 0.017(3) 0.037(4) 0.033(4) 0.003(3) -0.002(3) -0.004(3)
C65 0.029(4) 0.030(4) 0.032(4) 0.011(3) -0.010(3) 0.004(3)
C64 0.044(4) 0.019(4) 0.036(4) 0.006(3) -0.022(3) -0.001(3)
C63 0.036(4) 0.027(4) 0.027(4) 0.002(3) -0.009(3) 0.003(3)
C61 0.030(4) 0.027(4) 0.018(4) 0.003(3) -0.006(3) -0.002(3)
C62 0.021(4) 0.039(4) 0.021(4) -0.002(3) 0.000(3) 0.010(3)
C71 0.044(4) 0.035(4) 0.034(5) 0.001(3) 0.005(3) 0.013(3)
C72 0.041(5) 0.044(5) 0.048(5) 0.010(4) 0.011(4) 0.007(4)
C73 0.036(4) 0.033(4) 0.054(5) 0.013(4) 0.001(4) -0.008(3)
C74 0.035(4) 0.028(4) 0.036(4) -0.001(3) 0.002(3) 0.004(3)
C70 0.040(4) 0.034(4) 0.033(4) 0.008(3) -0.013(3) -0.007(3)
C69 0.034(4) 0.062(5) 0.035(5) 0.013(4) -0.009(3) -0.007(4)
C68 0.039(5) 0.070(6) 0.027(5) -0.003(4) 0.006(3) 0.009(4)
C67 0.030(4) 0.044(4) 0.043(5) -0.008(4) 0.002(3) 0.008(4)
C75 0.045(5) 0.022(4) 0.029(5) -0.004(3) 0.006(4) 0.007(3)

loop_
_atom_type_symbol
_atom_type_description
_atom_type_scat_dispersion_real
_atom_type_scat_dispersion_imag
_atom_type_scat_source
Na Na 0.0362 0.0249 'International Tables Vol C Tables 4.2.6.8 and 6.1.1.4'
I I -0.4742 1.8119 'International Tables Vol C Tables 4.2.6.8 and 6.1.1.4'
O O 0.0106 0.0060 'International Tables Vol C Tables 4.2.6.8 and 6.1.1.4'
N N 0.0061 0.0033 'International Tables Vol C Tables 4.2.6.8 and 6.1.1.4'
C C 0.0033 0.0016 'International Tables Vol C Tables 4.2.6.8 and 6.1.1.4'
H H 0.0000 0.0000 'International Tables Vol C Tables 4.2.6.8 and 6.1.1.4'

loop_
_geom_angle_atom_site_label_1
_geom_angle_atom_site_label_2
_geom_angle_atom_site_label_3
_geom_angle
O5 Na1 O3 107.83(16)
O5 Na1 O4 96.33(15)
O3 Na1 O4 90.38(15)
O5 Na1 O2 119.49(16)
O3 Na1 O2 86.69(14)
O4 Na1 O2 143.17(16)
O5 Na1 O1 91.99(15)
O3 Na1 O1 160.13(16)
O4 Na1 O1 85.91(14)
O2 Na1 O1 84.67(14)
I3 I1 I2 177.36(2)
C15 O1 Na1 131.4(4)
C60 O2 Na1 131.9(4)
C45 O3 Na1 135.8(4)
C30 O4 Na1 132.5(4)
C75 O5 Na1 128.1(4)
C15 N1 C5 119.1(5)
C15 N1 C4 122.7(5)
C5 N1 C4 117.1(4)
C15 N2 H1N 115(4)
C15 N2 H2N 109(4)
H1N N2 H2N 129(5)
C30 N3 C16 120.8(5)
C30 N3 C21 118.6(4)
C16 N3 C21 117.4(4)
C30 N4 H3N 121(4)
C30 N4 H4N 118(4)
H3N N4 H4N 121(5)
C45 N5 C36 118.3(5)
C45 N5 C31 121.5(5)
C36 N5 C31 117.8(5)
C45 N6 H5N 127(4)
C45 N6 H6N 121(4)
H5N N6 H6N 113(6)
C60 N7 C46 118.9(5)
C60 N7 C51 120.3(5)
C46 N7 C51 115.1(5)
C60 N8 H7N 118(4)
C60 N8 H8N 117(4)
H7N N8 H8N 120(5)
C75 N9 C61 119.5(5)
C75 N9 C66 122.5(5)
C61 N9 C66 118.0(5)
C75 N10 H9N 120(4)
C75 N10 H10N 113(4)
H9N N10 H10N 125(6)
C2 C1 C6 127.7(6)
C2 C1 H1 116.1
C6 C1 H1 116.1
C1 C2 C3 127.8(6)
C1 C2 H2 116.1
C3 C2 H2 116.1
C4 C3 C7 117.2(5)
C4 C3 C2 123.4(5)
C7 C3 C2 119.4(5)
C10 C4 C3 121.1(5)
C10 C4 N1 120.0(5)
C3 C4 N1 118.9(5)
C14 C5 C6 121.1(6)
C14 C5 N1 120.0(5)
C6 C5 N1 118.9(5)
C5 C6 C11 116.8(6)
C5 C6 C1 123.2(6)
C11 C6 C1 119.9(6)
C8 C7 C3 121.0(6)
C8 C7 H7 119.5
C3 C7 H7 119.5
C9 C8 C7 120.4(6)
C9 C8 H8 119.8
C7 C8 H8 119.8
C10 C9 C8 120.5(6)
C10 C9 H9 119.8
C8 C9 H9 119.8
C9 C10 C4 119.8(6)
C9 C10 H10 120.1
C4 C10 H10 120.1
C12 C11 C6 121.9(6)
C12 C11 H11 119.0
C6 C11 H11 119.0
C11 C12 C13 119.7(6)
C11 C12 H12 120.2
C13 C12 H12 120.2
C14 C13 C12 119.7(6)
C14 C13 H13 120.2
C12 C13 H13 120.2
C13 C14 C5 120.8(6)
C13 C14 H14 119.6
C5 C14 H14 119.6
O1 C15 N2 120.5(5)
O1 C15 N1 121.4(5)
N2 C15 N1 118.0(5)
C29 C16 C17 121.6(6)
C29 C16 N3 118.8(5)
C17 C16 N3 119.5(5)
C16 C17 C26 116.9(6)
C16 C17 C18 123.2(5)
C26 C17 C18 119.9(5)
C19 C18 C17 128.7(5)
C19 C18 H18 115.6
C17 C18 H18 115.6
C27 C26 C17 122.4(6)
C27 C26 H26 118.8
C17 C26 H26 118.8
C18 C19 C20 127.6(6)
C18 C19 H19 116.2
C20 C19 H19 116.2
C26 C27 C28 119.6(6)
C26 C27 H27 120.2
C28 C27 H27 120.2
C21 C20 C22 117.8(5)
C21 C20 C19 122.8(5)
C22 C20 C19 119.2(6)
C27 C28 C29 119.6(6)
C27 C28 H28 120.2
C29 C28 H28 120.2
C16 C29 C28 119.7(6)
C16 C29 H29 120.1
C28 C29 H29 120.1
C25 C21 C20 121.2(5)
C25 C21 N3 119.1(5)
C20 C21 N3 119.7(5)
C23 C22 C20 121.5(6)
C23 C22 H22 119.3
C20 C22 H22 119.3
C24 C23 C22 119.1(6)
C24 C23 H23 120.5
C22 C23 H23 120.5
C23 C24 C25 120.9(6)
C23 C24 H24 119.5
C25 C24 H24 119.5
C21 C25 C24 119.4(6)
C21 C25 H25 120.3
C24 C25 H25 120.3
O4 C30 N4 121.5(5)
O4 C30 N3 121.5(5)
N4 C30 N3 117.0(5)
C37 C36 C35 121.1(6)
C37 C36 N5 119.0(6)
C35 C36 N5 119.8(6)
C36 C35 C40 117.6(6)
C36 C35 C34 123.1(6)
C40 C35 C34 119.2(6)
C33 C34 C35 128.6(6)
C33 C34 H34 115.7
C35 C34 H34 115.7
C34 C33 C32 129.4(6)
C34 C33 H33 115.3
C32 C33 H33 115.3
C31 C32 C41 117.2(6)
C31 C32 C33 122.9(6)
C41 C32 C33 119.8(6)
C44 C31 C32 121.3(6)
C44 C31 N5 119.7(5)
C32 C31 N5 118.9(5)
C36 C37 C38 120.4(6)
C36 C37 H37 119.8
C38 C37 H37 119.8
C37 C38 C39 119.1(6)
C37 C38 H38 120.4
C39 C38 H38 120.4
C40 C39 C38 120.7(6)
C40 C39 H39 119.7
C38 C39 H39 119.7
C39 C40 C35 121.0(6)
C39 C40 H40 119.5
C35 C40 H40 119.5
C44 C43 C42 121.0(6)
C44 C43 H43 119.5
C42 C43 H43 119.5
C43 C44 C31 119.7(6)
C43 C44 H44 120.1
C31 C44 H44 120.1
C43 C42 C41 119.1(6)
C43 C42 H42 120.4
C41 C42 H42 120.4
C42 C41 C32 121.5(6)
C42 C41 H41 119.2
C32 C41 H41 119.2
O3 C45 N6 121.9(6)
O3 C45 N5 121.0(6)
N6 C45 N5 117.1(5)
C50 C51 C52 121.6(5)
C50 C51 N7 118.9(5)
C52 C51 N7 119.5(5)
C51 C50 C55 117.1(6)
C51 C50 C49 123.0(5)
C55 C50 C49 119.8(6)
C48 C49 C50 127.0(6)
C48 C49 H49 116.5
C50 C49 H49 116.5
C46 C47 C59 117.9(5)
C46 C47 C48 122.8(5)
C59 C47 C48 119.2(5)
C49 C48 C47 126.9(6)
C49 C48 H48 116.6
C47 C48 H48 116.6
C56 C46 C47 121.0(5)
C56 C46 N7 120.0(5)
C47 C46 N7 118.9(5)
C57 C56 C46 119.7(5)
C57 C56 H56 120.2
C46 C56 H56 120.2
C58 C57 C56 120.5(6)
C58 C57 H57 119.7
C56 C57 H57 119.7
C57 C58 C59 120.0(6)
C57 C58 H58 120.0
C59 C58 H58 120.0
C58 C59 C47 120.8(6)
C58 C59 H59 119.6
C47 C59 H59 119.6
C53 C52 C51 119.1(6)
C53 C52 H52 120.4
C51 C52 H52 120.4
C54 C53 C52 120.7(6)
C54 C53 H53 119.7
C52 C53 H53 119.7
C55 C54 C53 120.0(6)
C55 C54 H54 120.0
C53 C54 H54 120.0
C54 C55 C50 121.4(6)
C54 C55 H55 119.3
C50 C55 H55 119.3
O2 C60 N8 122.0(5)
O2 C60 N7 120.7(5)
N8 C60 N7 117.2(5)
C67 C66 C65 121.3(6)
C67 C66 N9 119.3(6)
C65 C66 N9 119.3(5)
C66 C65 C70 117.6(6)
C66 C65 C64 122.3(6)
C70 C65 C64 120.1(6)
C63 C64 C65 127.4(6)
C63 C64 H64 116.3
C65 C64 H64 116.3
C64 C63 C62 128.6(6)
C64 C63 H63 115.7
C62 C63 H63 115.7
C74 C61 C62 120.8(6)
C74 C61 N9 120.2(6)
C62 C61 N9 118.9(5)
C71 C62 C61 116.8(6)
C71 C62 C63 119.3(6)
C61 C62 C63 123.8(6)
C72 C71 C62 121.8(6)
C72 C71 H71 119.1
C62 C71 H71 119.1
C71 C72 C73 119.8(6)
C71 C72 H72 120.1
C73 C72 H72 120.1
C74 C73 C72 119.8(6)
C74 C73 H73 120.1
C72 C73 H73 120.1
C73 C74 C61 120.9(6)
C73 C74 H74 119.6
C61 C74 H74 119.6
C69 C70 C65 121.7(6)
C69 C70 H70 119.2
C65 C70 H70 119.2
C70 C69 C68 118.8(6)
C70 C69 H69 120.6
C68 C69 H69 120.6
C67 C68 C69 120.5(6)
C67 C68 H68 119.8
C69 C68 H68 119.8
C66 C67 C68 119.6(6)
C66 C67 H67 120.2
C68 C67 H67 120.2
O5 C75 N10 122.4(6)
O5 C75 N9 122.5(6)
N10 C75 N9 115.1(6)

loop_
_geom_bond_atom_site_label_1
_geom_bond_atom_site_label_2
_geom_bond_distance
Na1 O5 2.307(4)
Na1 O3 2.326(4)
Na1 O4 2.335(4)
Na1 O2 2.399(4)
Na1 O1 2.403(4)
I1 I3 2.9046(6)
I1 I2 2.9345(7)
O1 C15 1.251(6)
O2 C60 1.243(6)
O3 C45 1.240(6)
O4 C30 1.241(6)
O5 C75 1.223(7)
N1 C15 1.354(7)
N1 C5 1.442(7)
N1 C4 1.444(6)
N2 C15 1.343(7)
N2 H1N 0.875(10)
N2 H2N 0.876(10)
N3 C30 1.369(7)
N3 C16 1.434(6)
N3 C21 1.443(6)
N4 C30 1.335(7)
N4 H3N 0.877(10)
N4 H4N 0.879(10)
N5 C45 1.365(7)
N5 C36 1.435(7)
N5 C31 1.452(7)
N6 C45 1.344(8)
N6 H5N 0.879(10)
N6 H6N 0.880(10)
N7 C60 1.364(6)
N7 C46 1.431(6)
N7 C51 1.441(7)
N8 C60 1.341(7)
N8 H7N 0.881(10)
N8 H8N 0.877(10)
N9 C75 1.378(7)
N9 C61 1.434(7)
N9 C66 1.441(7)
N10 C75 1.370(8)
N10 H9N 0.881(10)
N10 H10N 0.880(10)
C1 C2 1.346(8)
C1 C6 1.446(8)
C1 H1 0.9500
C2 C3 1.449(7)
C2 H2 0.9500
C3 C4 1.391(7)
C3 C7 1.409(7)
C4 C10 1.391(7)
C5 C14 1.380(7)
C5 C6 1.392(7)
C6 C11 1.408(7)
C7 C8 1.371(8)
C7 H7 0.9500
C8 C9 1.369(8)
C8 H8 0.9500
C9 C10 1.367(7)
C9 H9 0.9500
C10 H10 0.9500
C11 C12 1.371(8)
C11 H11 0.9500
C12 C13 1.384(8)
C12 H12 0.9500
C13 C14 1.369(8)
C13 H13 0.9500
C14 H14 0.9500
C16 C29 1.369(8)
C16 C17 1.398(8)
C17 C26 1.400(7)
C17 C18 1.448(8)
C18 C19 1.346(7)
C18 H18 0.9500
C26 C27 1.370(8)
C26 H26 0.9500
C19 C20 1.449(7)
C19 H19 0.9500
C27 C28 1.378(8)
C27 H27 0.9500
C20 C21 1.395(7)
C20 C22 1.402(7)
C28 C29 1.408(8)
C28 H28 0.9500
C29 H29 0.9500
C21 C25 1.384(7)
C22 C23 1.384(8)
C22 H22 0.9500
C23 C24 1.382(8)
C23 H23 0.9500
C24 C25 1.388(8)
C24 H24 0.9500
C25 H25 0.9500
C36 C37 1.378(8)
C36 C35 1.395(8)
C35 C40 1.407(8)
C35 C34 1.448(8)
C34 C33 1.348(8)
C34 H34 0.9500
C33 C32 1.451(8)
C33 H33 0.9500
C32 C31 1.394(8)
C32 C41 1.397(8)
C31 C44 1.369(8)
C37 C38 1.381(8)
C37 H37 0.9500
C38 C39 1.394(8)
C38 H38 0.9500
C39 C40 1.363(8)
C39 H39 0.9500
C40 H40 0.9500
C43 C44 1.368(7)
C43 C42 1.373(8)
C43 H43 0.9500
C44 H44 0.9500
C42 C41 1.373(8)
C42 H42 0.9500
C41 H41 0.9500
C51 C50 1.392(7)
C51 C52 1.394(7)
C50 C55 1.417(8)
C50 C49 1.467(8)
C49 C48 1.327(8)
C49 H49 0.9500
C47 C46 1.394(7)
C47 C59 1.400(7)
C47 C48 1.461(7)
C48 H48 0.9500
C46 C56 1.391(7)
C56 C57 1.383(7)
C56 H56 0.9500
C57 C58 1.371(8)
C57 H57 0.9500
C58 C59 1.392(8)
C58 H58 0.9500
C59 H59 0.9500
C52 C53 1.388(8)
C52 H52 0.9500
C53 C54 1.375(8)
C53 H53 0.9500
C54 C55 1.374(8)
C54 H54 0.9500
C55 H55 0.9500
C66 C67 1.374(8)
C66 C65 1.399(8)
C65 C70 1.401(8)
C65 C64 1.453(8)
C64 C63 1.339(8)
C64 H64 0.9500
C63 C62 1.464(8)
C63 H63 0.9500
C61 C74 1.378(8)
C61 C62 1.401(8)
C62 C71 1.399(8)
C71 C72 1.370(8)
C71 H71 0.9500
C72 C73 1.381(9)
C72 H72 0.9500
C73 C74 1.360(8)
C73 H73 0.9500
C74 H74 0.9500
C70 C69 1.378(8)
C70 H70 0.9500
C69 C68 1.398(9)
C69 H69 0.9500
C68 C67 1.388(8)
C68 H68 0.9500
C67 H67 0.9500

loop_
_geom_hbond_atom_site_label_D
_geom_hbond_atom_site_label_H
_geom_hbond_atom_site_label_A
_geom_hbond_distance_DH
_geom_hbond_distance_HA
_geom_hbond_distance_DA
_geom_hbond_angle_DHA
N2 H2N O4 0.876(10) 1.959(14) 2.830(6) 172(5)
N4 H4N O3 0.879(10) 1.974(18) 2.833(6) 165(5)
N6 H6N O2 0.880(10) 2.04(2) 2.876(6) 157(5)
N8 H8N O1 0.877(10) 2.00(3) 2.812(6) 153(5)

loop_
_geom_torsion_atom_site_label_1
_geom_torsion_atom_site_label_2
_geom_torsion_atom_site_label_3
_geom_torsion_atom_site_label_4
_geom_torsion
O5 Na1 O1 C15 66.5(5)
O3 Na1 O1 C15 -109.4(6)
O4 Na1 O1 C15 -29.7(5)
O2 Na1 O1 C15 -174.0(5)
O5 Na1 O2 C60 69.9(5)
O3 Na1 O2 C60 178.5(5)
O4 Na1 O2 C60 -95.3(5)
O1 Na1 O2 C60 -19.4(5)
O5 Na1 O3 C45 99.6(6)
O4 Na1 O3 C45 -163.6(6)
O2 Na1 O3 C45 -20.3(6)
O1 Na1 O3 C45 -84.6(7)
O5 Na1 O4 C30 101.7(5)
O3 Na1 O4 C30 -6.3(5)
O2 Na1 O4 C30 -91.3(5)
O1 Na1 O4 C30 -166.7(5)
O3 Na1 O5 C75 164.0(5)
O4 Na1 O5 C75 71.6(5)
O2 Na1 O5 C75 -99.5(5)
O1 Na1 O5 C75 -14.5(5)
C6 C1 C2 C3 -0.5(10)
C1 C2 C3 C4 -30.9(10)
C1 C2 C3 C7 151.7(6)
C7 C3 C4 C10 -4.3(9)
C2 C3 C4 C10 178.3(6)
C7 C3 C4 N1 174.2(5)
C2 C3 C4 N1 -3.3(9)
C15 N1 C4 C10 75.9(7)
C5 N1 C4 C10 -115.9(6)
C15 N1 C4 C3 -102.6(7)
C5 N1 C4 C3 65.6(7)
C15 N1 C5 C14 -78.3(7)
C4 N1 C5 C14 113.0(6)
C15 N1 C5 C6 99.9(6)
C4 N1 C5 C6 -68.8(7)
C14 C5 C6 C11 2.8(8)
N1 C5 C6 C11 -175.4(5)
C14 C5 C6 C1 -173.8(5)
N1 C5 C6 C1 8.0(8)
C2 C1 C6 C5 29.1(9)
C2 C1 C6 C11 -147.4(6)
C4 C3 C7 C8 2.5(9)
C2 C3 C7 C8 -180.0(6)
C3 C7 C8 C9 0.3(9)
C7 C8 C9 C10 -1.4(10)
C8 C9 C10 C4 -0.4(9)
C3 C4 C10 C9 3.3(9)
N1 C4 C10 C9 -175.1(5)
C5 C6 C11 C12 -1.3(8)
C1 C6 C11 C12 175.4(5)
C6 C11 C12 C13 -0.6(9)
C11 C12 C13 C14 1.1(9)
C12 C13 C14 C5 0.4(9)
C6 C5 C14 C13 -2.4(8)
N1 C5 C14 C13 175.7(5)
Na1 O1 C15 N2 10.1(8)
Na1 O1 C15 N1 -168.3(4)
C5 N1 C15 O1 -0.2(8)
C4 N1 C15 O1 167.8(5)
C5 N1 C15 N2 -178.7(5)
C4 N1 C15 N2 -10.7(8)
C30 N3 C16 C29 -83.4(7)
C21 N3 C16 C29 117.0(6)
C30 N3 C16 C17 93.7(7)
C21 N3 C16 C17 -65.9(7)
C29 C16 C17 C26 2.4(8)
N3 C16 C17 C26 -174.6(5)
C29 C16 C17 C18 -176.5(5)
N3 C16 C17 C18 6.5(8)
C16 C17 C18 C19 26.8(9)
C26 C17 C18 C19 -152.1(6)
C16 C17 C26 C27 -0.6(8)
C18 C17 C26 C27 178.3(5)
C17 C18 C19 C20 3.0(10)
C17 C26 C27 C28 -1.1(9)
C18 C19 C20 C21 -29.9(9)
C18 C19 C20 C22 146.7(6)
C26 C27 C28 C29 1.2(9)
C17 C16 C29 C28 -2.4(9)
N3 C16 C29 C28 174.7(5)
C27 C28 C29 C16 0.5(9)
C22 C20 C21 C25 -3.8(8)
C19 C20 C21 C25 172.8(5)
C22 C20 C21 N3 176.2(5)
C19 C20 C21 N3 -7.2(8)
C30 N3 C21 C25 87.3(7)
C16 N3 C21 C25 -112.7(6)
C30 N3 C21 C20 -92.7(6)
C16 N3 C21 C20 67.3(7)
C21 C20 C22 C23 3.1(9)
C19 C20 C22 C23 -173.6(6)
C20 C22 C23 C24 -0.4(9)
C22 C23 C24 C25 -1.6(9)
C20 C21 C25 C24 1.8(9)
N3 C21 C25 C24 -178.2(5)
C23 C24 C25 C21 1.0(9)
Na1 O4 C30 N4 0.2(9)
Na1 O4 C30 N3 -179.8(4)
C16 N3 C30 O4 -169.4(5)
C21 N3 C30 O4 -10.0(8)
C16 N3 C30 N4 10.7(8)
C21 N3 C30 N4 170.0(5)
C45 N5 C36 C37 81.6(7)
C31 N5 C36 C37 -115.9(6)
C45 N5 C36 C35 -95.6(7)
C31 N5 C36 C35 66.9(7)
C37 C36 C35 C40 -3.0(8)
N5 C36 C35 C40 174.2(5)
C37 C36 C35 C34 174.4(5)
N5 C36 C35 C34 -8.4(8)
C36 C35 C34 C33 -25.1(10)
C40 C35 C34 C33 152.3(6)
C35 C34 C33 C32 -0.5(11)
C34 C33 C32 C31 23.7(11)
C34 C33 C32 C41 -153.0(6)
C41 C32 C31 C44 5.1(9)
C33 C32 C31 C44 -171.6(6)
C41 C32 C31 N5 -171.1(5)
C33 C32 C31 N5 12.1(9)
C45 N5 C31 C44 -83.4(7)
C36 N5 C31 C44 114.6(6)
C45 N5 C31 C32 92.9(7)
C36 N5 C31 C32 -69.1(7)
C35 C36 C37 C38 2.6(9)
N5 C36 C37 C38 -174.6(5)
C36 C37 C38 C39 -1.2(9)
C37 C38 C39 C40 0.2(9)
C38 C39 C40 C35 -0.7(9)
C36 C35 C40 C39 2.1(8)
C34 C35 C40 C39 -175.4(5)
C42 C43 C44 C31 -0.3(10)
C32 C31 C44 C43 -3.4(9)
N5 C31 C44 C43 172.8(5)
C44 C43 C42 C41 1.9(10)
C43 C42 C41 C32 0.0(10)
C31 C32 C41 C42 -3.5(9)
C33 C32 C41 C42 173.4(6)
Na1 O3 C45 N6 20.9(9)
Na1 O3 C45 N5 -158.0(4)
C36 N5 C45 O3 -16.3(9)
C31 N5 C45 O3 -178.2(5)
C36 N5 C45 N6 164.7(5)
C31 N5 C45 N6 2.9(9)
C60 N7 C51 C50 85.7(6)
C46 N7 C51 C50 -67.4(6)
C60 N7 C51 C52 -92.5(6)
C46 N7 C51 C52 114.5(6)
C52 C51 C50 C55 1.9(8)
N7 C51 C50 C55 -176.2(5)
C52 C51 C50 C49 -179.2(5)
N7 C51 C50 C49 2.7(8)
C51 C50 C49 C48 32.8(9)
C55 C50 C49 C48 -148.3(6)
C50 C49 C48 C47 1.3(10)
C46 C47 C48 C49 -32.6(10)
C59 C47 C48 C49 144.9(7)
C59 C47 C46 C56 -3.1(9)
C48 C47 C46 C56 174.4(5)
C59 C47 C46 N7 176.1(5)
C48 C47 C46 N7 -6.4(8)
C60 N7 C46 C56 95.7(6)
C51 N7 C46 C56 -110.8(6)
C60 N7 C46 C47 -83.5(7)
C51 N7 C46 C47 70.0(7)
C47 C46 C56 C57 1.9(9)
N7 C46 C56 C57 -177.3(5)
C46 C56 C57 C58 0.1(9)
C56 C57 C58 C59 -0.6(10)
C57 C58 C59 C47 -0.7(10)
C46 C47 C59 C58 2.5(9)
C48 C47 C59 C58 -175.1(6)
C50 C51 C52 C53 -1.4(8)
N7 C51 C52 C53 176.7(5)
C51 C52 C53 C54 -0.6(9)
C52 C53 C54 C55 2.0(9)
C53 C54 C55 C50 -1.4(9)
C51 C50 C55 C54 -0.5(8)
C49 C50 C55 C54 -179.4(5)
Na1 O2 C60 N8 -8.2(8)
Na1 O2 C60 N7 175.0(3)
C46 N7 C60 O2 -13.7(7)
C51 N7 C60 O2 -165.8(5)
C46 N7 C60 N8 169.3(5)
C51 N7 C60 N8 17.3(7)
C75 N9 C66 C67 -72.1(8)
C61 N9 C66 C67 110.4(6)
C75 N9 C66 C65 104.3(7)
C61 N9 C66 C65 -73.2(7)
C67 C66 C65 C70 8.7(9)
N9 C66 C65 C70 -167.6(5)
C67 C66 C65 C64 -167.3(6)
N9 C66 C65 C64 16.4(9)
C66 C65 C64 C63 26.5(10)
C70 C65 C64 C63 -149.4(6)
C65 C64 C63 C62 -5.5(10)
C75 N9 C61 C74 61.9(7)
C66 N9 C61 C74 -120.5(6)
C75 N9 C61 C62 -118.7(6)
C66 N9 C61 C62 58.9(7)
C74 C61 C62 C71 -0.6(8)
N9 C61 C62 C71 180.0(5)
C74 C61 C62 C63 -176.8(5)
N9 C61 C62 C63 3.8(9)
C64 C63 C62 C71 153.7(6)
C64 C63 C62 C61 -30.2(9)
C61 C62 C71 C72 0.9(9)
C63 C62 C71 C72 177.3(5)
C62 C71 C72 C73 -1.8(10)
C71 C72 C73 C74 2.4(10)
C72 C73 C74 C61 -2.2(10)
C62 C61 C74 C73 1.3(9)
N9 C61 C74 C73 -179.3(5)
C66 C65 C70 C69 -5.5(9)
C64 C65 C70 C69 170.6(6)
C65 C70 C69 C68 -1.7(10)
C70 C69 C68 C67 6.0(10)
C65 C66 C67 C68 -4.5(10)
N9 C66 C67 C68 171.7(6)
C69 C68 C67 C66 -3.0(10)
Na1 O5 C75 N10 57.7(8)
Na1 O5 C75 N9 -123.2(5)
C61 N9 C75 O5 -4.5(8)
C66 N9 C75 O5 178.0(5)
C61 N9 C75 N10 174.7(5)
C66 N9 C75 N10 -2.8(8)
